data_4324535
loop_
_publ_author_name
'Lorenzo Ferro'
'Peter B. Hitchcock'
'Martyn P. Coles'
'Hazel Cox'
'J. Robin Fulton'

_publ_section_title
;
 Activation of Carbon Dioxide by Divalent Tin Alkoxides Complexes
;
_journal_name_full 'Inorganic Chemistry'
_journal_page_first 1879
_journal_page_last 1888
_journal_paper_doi 10.1021/ic102273n
_journal_volume 50
_journal_year 2011
_chemical_compound_source 'synthesis as described'
_chemical_formula_moiety 'C36 H50 N2 O4 Sn'
_chemical_formula_sum 'C36 H50 N2 O4 Sn'
_chemical_formula_weight 693.47
_chemical_name_systematic
;
 ?
;
_space_group_IT_number 2
_symmetry_cell_setting triclinic
_symmetry_Int_Tables_number 2
_symmetry_space_group_name_Hall '-P 1'
_symmetry_space_group_name_H-M 'P -1'
_atom_sites_solution_hydrogens geom
_atom_sites_solution_primary direct
_atom_sites_solution_secondary difmap
_audit_conform_dict_location ftp://ftp.iucr.org/pub/cif_core.dic
_audit_conform_dict_name cif_core.dic
_audit_conform_dict_version 2.2
_audit_creation_date 2009-12-17T14:32:15-00:00
_audit_creation_method 'WinGX routine CIF_UPDATE'
_cell_angle_alpha 110.624(1)
_cell_angle_beta 99.628(1)
_cell_angle_gamma 108.961(1)
_cell_formula_units_Z 4
_cell_length_a 14.7295(3)
_cell_length_b 16.2188(2)
_cell_length_c 17.6171(2)
_cell_measurement_reflns_used 32242
_cell_measurement_temperature 173(2)
_cell_measurement_theta_max 27.103
_cell_measurement_theta_min 3.395
_cell_measurement_wavelength 0.71073
_cell_volume 3531.49(11)
_computing_cell_refinement 'HKL Scalepack (Otwinowski & Minor 1997)'
_computing_data_collection 'Collect (Nonius BV, 1997-2000)'
_computing_data_reduction 'HKL Denzo and Scalepack (Otwinowski & Minor 1997)'
_computing_molecular_graphics 'Ortep-3 for Windows (Farrugia, 1997)'
_computing_publication_material 'WinGX publication routines (Farrugia, 1999)'
_computing_structure_refinement 'SHELXL-97 (Sheldrick, 1997)'
_computing_structure_solution 'SHELXS-97 (Sheldrick, 1997)'
_diffrn_ambient_temperature 173(2)
_diffrn_detector 'CCD plate'
_diffrn_measured_fraction_theta_full 0.998
_diffrn_measured_fraction_theta_max 0.998
_diffrn_measurement_device '95mm CCD camera on \k-goniostat'
_diffrn_measurement_device_type KappaCCD
_diffrn_measurement_method 'CCD rotation images, thick slices'
_diffrn_orient_matrix_type 'by Nonius Collect from scalepack cell'
_diffrn_orient_matrix_UB_11 0.166843E-1
_diffrn_orient_matrix_UB_12 -0.65732E-2
_diffrn_orient_matrix_UB_13 -0.539834E-1
_diffrn_orient_matrix_UB_21 0.7247E-3
_diffrn_orient_matrix_UB_22 0.647858E-1
_diffrn_orient_matrix_UB_23 0.95591E-2
_diffrn_orient_matrix_UB_31 0.73859E-1
_diffrn_orient_matrix_UB_32 0.317453E-1
_diffrn_orient_matrix_UB_33 0.32976E-1
_diffrn_radiation_monochromator graphite
_diffrn_radiation_probe x-ray
_diffrn_radiation_type MoK\a
_diffrn_radiation_wavelength 0.71073
_diffrn_reflns_av_R_equivalents 0.0583
_diffrn_reflns_av_unetI/netI 0.0479
_diffrn_reflns_limit_h_max 18
_diffrn_reflns_limit_h_min -18
_diffrn_reflns_limit_k_max 20
_diffrn_reflns_limit_k_min -20
_diffrn_reflns_limit_l_max 22
_diffrn_reflns_limit_l_min -22
_diffrn_reflns_number 56849
_diffrn_reflns_theta_full 27.1
_diffrn_reflns_theta_max 27.1
_diffrn_reflns_theta_min 3.4
_diffrn_source 'Enraf Nonius FR590'
_exptl_absorpt_coefficient_mu 0.762
_exptl_absorpt_correction_T_max 0.8976
_exptl_absorpt_correction_T_min 0.83
_exptl_absorpt_correction_type multi-scan
_exptl_absorpt_process_details
;
        [c.f. r.h. blessing, acta cryst. (1995), a51, 33-38]
;
_exptl_crystal_colour Colourless
_exptl_crystal_density_diffrn 1.304
_exptl_crystal_description Prism
_exptl_crystal_F_000 1448
_exptl_crystal_size_max 0.23
_exptl_crystal_size_mid 0.2
_exptl_crystal_size_min 0.1
_refine_diff_density_max 0.438
_refine_diff_density_min -1.104
_refine_diff_density_rms 0.073
_refine_ls_extinction_method none
_refine_ls_goodness_of_fit_ref 1.011
_refine_ls_hydrogen_treatment constr
_refine_ls_matrix_type full
_refine_ls_number_parameters 779
_refine_ls_number_reflns 15530
_refine_ls_number_restraints 0
_refine_ls_restrained_S_all 1.011
_refine_ls_R_factor_all 0.0507
_refine_ls_R_factor_gt 0.0331
_refine_ls_shift/su_max 0.002
_refine_ls_shift/su_mean 0
_refine_ls_structure_factor_coef Fsqd
_refine_ls_weighting_details 'calc w=1/[\s^2^(Fo^2^)+(0.0317P)^2^+1.8957P] where P=(Fo^2^+2Fc^2^)/3'
_refine_ls_weighting_scheme calc
_refine_ls_wR_factor_gt 0.0702
_refine_ls_wR_factor_ref 0.0764
_reflns_number_gt 12240
_reflns_number_total 15530
_reflns_threshold_expression >2sigma(I)
_cod_data_source_file ic102273n_si_001_4.cif
_cod_data_source_block (4)-dec809
_cod_database_code 4324535

loop_
_symmetry_equiv_pos_as_xyz
'x, y, z'
'-x, -y, -z'

loop_
_atom_site_label
_atom_site_type_symbol
_atom_site_fract_x
_atom_site_fract_y
_atom_site_fract_z
_atom_site_U_iso_or_equiv
_atom_site_adp_type
_atom_site_occupancy
_atom_site_symmetry_multiplicity
_atom_site_calc_flag
_atom_site_refinement_flags
Sn Sn 0.654711(12) 0.900400(11) 0.173273(9) 0.01930(5) Uani 1 1 d .
Sn1B Sn 0.312791(12) 0.580993(11) 0.305082(10) 0.02017(5) Uani 1 1 d .
O1 O 0.78339(13) 0.87580(11) 0.14713(10) 0.0256(4) Uani 1 1 d .
O2 O 0.66858(16) 0.73206(14) 0.04601(13) 0.0463(5) Uani 1 1 d .
O3 O 0.98910(15) 1.00072(14) 0.13592(13) 0.0441(5) Uani 1 1 d .
O4 O 1.03838(16) 0.93714(13) 0.22100(12) 0.0425(5) Uani 1 1 d .
N1 N 0.73819(14) 1.05078(13) 0.19874(11) 0.0188(4) Uani 1 1 d .
N2 N 0.73086(15) 0.94900(13) 0.30823(11) 0.0198(4) Uani 1 1 d .
C1 C 0.82551(18) 1.11261(16) 0.26008(14) 0.0208(5) Uani 1 1 d .
C2 C 0.86280(18) 1.09907(16) 0.33126(14) 0.0226(5) Uani 1 1 d .
H2 H 0.9301 1.1435 0.3666 0.027 Uiso 1 1 calc R
C3 C 0.81468(18) 1.02912(17) 0.35744(14) 0.0217(5) Uani 1 1 d .
C4 C 0.8879(2) 1.20399(17) 0.25604(17) 0.0318(6) Uani 1 1 d .
H4A H 0.9333 1.1916 0.2231 0.048 Uiso 1 1 calc R
H4B H 0.9281 1.2545 0.3141 0.048 Uiso 1 1 calc R
H4C H 0.843 1.2255 0.2283 0.048 Uiso 1 1 calc R
C5 C 0.8616(2) 1.04947(19) 0.44890(15) 0.0334(6) Uani 1 1 d .
H5A H 0.8097 1.0439 0.4774 0.05 Uiso 1 1 calc R
H5B H 0.9158 1.1151 0.4792 0.05 Uiso 1 1 calc R
H5C H 0.8898 1.0025 0.4494 0.05 Uiso 1 1 calc R
C6 C 0.69128(18) 1.07890(16) 0.13919(14) 0.0214(5) Uani 1 1 d .
C7 C 0.71208(18) 1.06286(16) 0.06161(14) 0.0221(5) Uani 1 1 d .
C8 C 0.65936(19) 1.08458(17) 0.00370(15) 0.0268(5) Uani 1 1 d .
H8 H 0.6711 1.0727 -0.0498 0.032 Uiso 1 1 calc R
C9 C 0.5904(2) 1.12294(18) 0.02207(16) 0.0324(6) Uani 1 1 d .
H9 H 0.5559 1.1381 -0.0181 0.039 Uiso 1 1 calc R
C10 C 0.5716(2) 1.13914(19) 0.09905(16) 0.0322(6) Uani 1 1 d .
H10 H 0.5242 1.1658 0.1114 0.039 Uiso 1 1 calc R
C11 C 0.62068(19) 1.11735(17) 0.15889(15) 0.0242(5) Uani 1 1 d .
C12 C 0.78992(19) 1.02388(17) 0.04000(15) 0.0252(5) Uani 1 1 d .
H12 H 0.825 1.0203 0.0917 0.03 Uiso 1 1 calc R
C13 C 0.7390(2) 0.92195(19) -0.03272(17) 0.0384(7) Uani 1 1 d .
H13A H 0.7905 0.8982 -0.0453 0.058 Uiso 1 1 calc R
H13B H 0.7021 0.9231 -0.0838 0.058 Uiso 1 1 calc R
H13C H 0.6915 0.879 -0.0159 0.058 Uiso 1 1 calc R
C14 C 0.8704(2) 1.0905(2) 0.01770(19) 0.0405(7) Uani 1 1 d .
H14A H 0.9191 1.0629 0.0044 0.061 Uiso 1 1 calc R
H14B H 0.9058 1.1546 0.0665 0.061 Uiso 1 1 calc R
H14C H 0.8378 1.0965 -0.0321 0.061 Uiso 1 1 calc R
C15 C 0.6000(2) 1.13803(18) 0.24420(15) 0.0284(6) Uani 1 1 d .
H15 H 0.6294 1.1042 0.2719 0.034 Uiso 1 1 calc R
C16 C 0.4877(2) 1.1006(3) 0.2337(2) 0.0528(9) Uani 1 1 d .
H16A H 0.4785 1.1155 0.2901 0.079 Uiso 1 1 calc R
H16B H 0.4554 1.0303 0.1987 0.079 Uiso 1 1 calc R
H16C H 0.4568 1.1317 0.2056 0.079 Uiso 1 1 calc R
C17 C 0.6527(3) 1.2459(2) 0.30310(18) 0.0457(8) Uani 1 1 d .
H17A H 0.639 1.2581 0.3576 0.069 Uiso 1 1 calc R
H17B H 0.6273 1.2812 0.2763 0.069 Uiso 1 1 calc R
H17C H 0.7259 1.2681 0.3133 0.069 Uiso 1 1 calc R
C18 C 0.68427(18) 0.88610(16) 0.34512(13) 0.0216(5) Uani 1 1 d .
C19 C 0.72283(19) 0.81999(17) 0.35403(15) 0.0249(5) Uani 1 1 d .
C20 C 0.6793(2) 0.76552(19) 0.39464(16) 0.0328(6) Uani 1 1 d .
H20 H 0.7051 0.7215 0.4027 0.039 Uiso 1 1 calc R
C21 C 0.5999(2) 0.7736(2) 0.42347(17) 0.0374(7) Uani 1 1 d .
H21 H 0.5733 0.7373 0.4529 0.045 Uiso 1 1 calc R
C22 C 0.5592(2) 0.83445(19) 0.40955(16) 0.0336(6) Uani 1 1 d .
H22 H 0.5027 0.8378 0.4277 0.04 Uiso 1 1 calc R
C23 C 0.59950(19) 0.89116(17) 0.36931(15) 0.0260(5) Uani 1 1 d .
C24 C 0.8050(2) 0.80425(18) 0.31709(15) 0.0288(6) Uani 1 1 d .
H24 H 0.8354 0.8582 0.3014 0.035 Uiso 1 1 calc R
C25 C 0.7578(2) 0.70866(19) 0.23526(17) 0.0369(6) Uani 1 1 d .
H25A H 0.8109 0.6985 0.2114 0.055 Uiso 1 1 calc R
H25B H 0.7074 0.7115 0.1934 0.055 Uiso 1 1 calc R
H25C H 0.725 0.655 0.2488 0.055 Uiso 1 1 calc R
C26 C 0.8898(2) 0.8039(2) 0.38031(19) 0.0469(8) Uani 1 1 d .
H26A H 0.9407 0.7937 0.3533 0.07 Uiso 1 1 calc R
H26B H 0.8615 0.7516 0.3967 0.07 Uiso 1 1 calc R
H26C H 0.9215 0.8662 0.4314 0.07 Uiso 1 1 calc R
C27 C 0.5532(2) 0.95791(19) 0.35515(17) 0.0319(6) Uani 1 1 d .
H27 H 0.5739 0.9723 0.3084 0.038 Uiso 1 1 calc R
C28 C 0.4375(2) 0.9098(3) 0.3251(2) 0.0530(8) Uani 1 1 d .
H28A H 0.4133 0.8484 0.2738 0.08 Uiso 1 1 calc R
H28B H 0.4108 0.9528 0.3116 0.08 Uiso 1 1 calc R
H28C H 0.4142 0.8972 0.3705 0.08 Uiso 1 1 calc R
C29 C 0.5950(3) 1.0536(2) 0.4340(2) 0.0559(9) Uani 1 1 d .
H29A H 0.5643 1.0953 0.4229 0.084 Uiso 1 1 calc R
H29B H 0.6686 1.0854 0.4478 0.084 Uiso 1 1 calc R
H29C H 0.5791 1.0421 0.4822 0.084 Uiso 1 1 calc R
C30 C 0.7565(2) 0.79278(18) 0.08294(15) 0.0294(6) Uani 1 1 d .
C31 C 0.8385(2) 0.77164(19) 0.05320(17) 0.0362(7) Uani 1 1 d .
H31 H 0.8188 0.7091 0.0085 0.043 Uiso 1 1 calc R
C32 C 0.9361(2) 0.8303(2) 0.08209(17) 0.0381(7) Uani 1 1 d .
H32 H 0.9785 0.8037 0.0573 0.046 Uiso 1 1 calc R
C33 C 0.9873(2) 0.9321(2) 0.14815(17) 0.0332(6) Uani 1 1 d .
C34 C 1.1044(3) 1.0342(2) 0.28926(18) 0.0457(8) Uani 1 1 d .
H34 H 1.0732 1.0798 0.2865 0.055 Uiso 1 1 calc R
C35 C 1.2042(3) 1.0671(3) 0.2763(2) 0.0696(11) Uani 1 1 d .
H35A H 1.1958 1.0713 0.2215 0.104 Uiso 1 1 calc R
H35B H 1.2337 1.0209 0.2757 0.104 Uiso 1 1 calc R
H35C H 1.2493 1.131 0.3229 0.104 Uiso 1 1 calc R
C36 C 1.1063(3) 1.0253(3) 0.3714(2) 0.0661(11) Uani 1 1 d .
H36A H 1.0374 1.0036 0.3747 0.099 Uiso 1 1 calc R
H36B H 1.1494 1.0884 0.4199 0.099 Uiso 1 1 calc R
H36C H 1.1335 0.9781 0.3733 0.099 Uiso 1 1 calc R
O1B O 0.19808(13) 0.58731(11) 0.36554(10) 0.0254(4) Uani 1 1 d .
O2B O 0.33106(17) 0.70165(16) 0.47843(13) 0.0537(6) Uani 1 1 d .
O3B O 0.01284(15) 0.45340(14) 0.39537(13) 0.0427(5) Uani 1 1 d .
O4B O -0.05703(15) 0.53312(14) 0.34017(13) 0.0406(5) Uani 1 1 d .
N1B N 0.20064(15) 0.53494(13) 0.18328(11) 0.0200(4) Uani 1 1 d .
N2B N 0.25941(14) 0.42701(13) 0.27460(11) 0.0178(4) Uani 1 1 d .
C1B C 0.12757(18) 0.44649(17) 0.13411(14) 0.0208(5) Uani 1 1 d .
C2B C 0.11677(17) 0.36537(15) 0.14917(14) 0.0194(5) Uani 1 1 d .
H2B H 0.0568 0.3089 0.1126 0.023 Uiso 1 1 calc R
C3B C 0.18050(18) 0.35426(16) 0.20969(14) 0.0200(5) Uani 1 1 d .
C4B C 0.0527(2) 0.42978(19) 0.05418(15) 0.0324(6) Uani 1 1 d .
H4B1 H 0.0266 0.4798 0.0682 0.049 Uiso 1 1 calc R
H4B2 H -0.0035 0.3658 0.0313 0.049 Uiso 1 1 calc R
H4B3 H 0.0866 0.433 0.0113 0.049 Uiso 1 1 calc R
C5B C 0.1581(2) 0.25170(17) 0.19645(17) 0.0309(6) Uani 1 1 d .
H5B1 H 0.2173 0.2383 0.1902 0.046 Uiso 1 1 calc R
H5B2 H 0.1001 0.2066 0.1447 0.046 Uiso 1 1 calc R
H5B3 H 0.1422 0.2435 0.2459 0.046 Uiso 1 1 calc R
C6B C 0.21442(19) 0.60854(16) 0.15231(15) 0.0245(5) Uani 1 1 d .
C7B C 0.16886(19) 0.67334(18) 0.17750(16) 0.0275(6) Uani 1 1 d .
C8B C 0.1827(2) 0.7423(2) 0.14524(19) 0.0390(7) Uani 1 1 d .
H8B H 0.1524 0.7866 0.1611 0.047 Uiso 1 1 calc R
C9B C 0.2392(3) 0.7472(2) 0.0909(2) 0.0464(8) Uani 1 1 d .
H9B H 0.2458 0.7931 0.0681 0.056 Uiso 1 1 calc R
C10B C 0.2865(2) 0.6852(2) 0.0694(2) 0.0451(8) Uani 1 1 d .
H10B H 0.3271 0.6907 0.0333 0.054 Uiso 1 1 calc R
C11B C 0.2758(2) 0.61506(19) 0.09935(16) 0.0326(6) Uani 1 1 d .
C12B C 0.1068(2) 0.67136(18) 0.23768(16) 0.0295(6) Uani 1 1 d .
H12B H 0.101 0.6147 0.2503 0.035 Uiso 1 1 calc R
C13B C 0.1603(3) 0.7635(2) 0.32249(19) 0.0466(8) Uani 1 1 d .
H13D H 0.1193 0.7608 0.3608 0.07 Uiso 1 1 calc R
H13E H 0.169 0.8203 0.3115 0.07 Uiso 1 1 calc R
H13F H 0.2268 0.7682 0.3494 0.07 Uiso 1 1 calc R
C14B C -0.0004(2) 0.6588(2) 0.1981(2) 0.0450(7) Uani 1 1 d .
H14D H -0.0378 0.6577 0.2391 0.067 Uiso 1 1 calc R
H14E H -0.0353 0.5978 0.1459 0.067 Uiso 1 1 calc R
H14F H 0.0033 0.713 0.1841 0.067 Uiso 1 1 calc R
C15B C 0.3316(2) 0.5506(2) 0.07593(18) 0.0387(7) Uani 1 1 d .
H15B H 0.3102 0.5016 0.0989 0.046 Uiso 1 1 calc R
C16B C 0.4456(3) 0.6089(3) 0.1170(2) 0.0590(9) Uani 1 1 d .
H16D H 0.4798 0.5658 0.1012 0.089 Uiso 1 1 calc R
H16E H 0.4621 0.6398 0.1793 0.089 Uiso 1 1 calc R
H16F H 0.4682 0.6589 0.0968 0.089 Uiso 1 1 calc R
C17B C 0.3058(3) 0.4956(2) -0.0212(2) 0.0555(9) Uani 1 1 d .
H17D H 0.343 0.4548 -0.0333 0.083 Uiso 1 1 calc R
H17E H 0.325 0.5421 -0.0455 0.083 Uiso 1 1 calc R
H17F H 0.2329 0.4549 -0.0468 0.083 Uiso 1 1 calc R
C18B C 0.32708(18) 0.40632(15) 0.32748(14) 0.0203(5) Uani 1 1 d .
C19B C 0.30753(18) 0.39487(17) 0.39953(15) 0.0240(5) Uani 1 1 d .
C20B C 0.3759(2) 0.37598(19) 0.44835(16) 0.0303(6) Uani 1 1 d .
H20B H 0.3641 0.3676 0.4971 0.036 Uiso 1 1 calc R
C21B C 0.4605(2) 0.36918(19) 0.42763(17) 0.0325(6) Uani 1 1 d .
H21B H 0.5056 0.3555 0.4615 0.039 Uiso 1 1 calc R
C22B C 0.47898(19) 0.38228(18) 0.35798(16) 0.0295(6) Uani 1 1 d .
H22B H 0.5376 0.378 0.3445 0.035 Uiso 1 1 calc R
C23B C 0.41393(18) 0.40169(16) 0.30640(15) 0.0240(5) Uani 1 1 d .
C24B C 0.21543(18) 0.40129(17) 0.42515(15) 0.0250(5) Uani 1 1 d .
H24B H 0.1745 0.4135 0.3825 0.03 Uiso 1 1 calc R
C25B C 0.2480(2) 0.4855(2) 0.51343(16) 0.0361(6) Uani 1 1 d .
H25D H 0.1878 0.4885 0.5288 0.054 Uiso 1 1 calc R
H25E H 0.2872 0.5464 0.5121 0.054 Uiso 1 1 calc R
H25F H 0.2897 0.4756 0.556 0.054 Uiso 1 1 calc R
C26B C 0.1486(2) 0.3075(2) 0.42588(19) 0.0383(7) Uani 1 1 d .
H26D H 0.0902 0.3143 0.4425 0.058 Uiso 1 1 calc R
H26E H 0.1877 0.2939 0.467 0.058 Uiso 1 1 calc R
H26F H 0.1249 0.254 0.3686 0.058 Uiso 1 1 calc R
C27B C 0.43872(19) 0.41603(18) 0.23021(16) 0.0287(6) Uani 1 1 d .
H27B H 0.3826 0.4262 0.1998 0.034 Uiso 1 1 calc R
C28B C 0.5362(2) 0.5049(2) 0.2587(2) 0.0498(8) Uani 1 1 d .
H28D H 0.55 0.5124 0.2084 0.075 Uiso 1 1 calc R
H28E H 0.5921 0.4975 0.2901 0.075 Uiso 1 1 calc R
H28F H 0.5294 0.5624 0.296 0.075 Uiso 1 1 calc R
C29B C 0.4454(3) 0.3274(2) 0.1673(2) 0.0599(10) Uani 1 1 d .
H29D H 0.4612 0.339 0.1191 0.09 Uiso 1 1 calc R
H29E H 0.3805 0.2711 0.1462 0.09 Uiso 1 1 calc R
H29F H 0.499 0.315 0.196 0.09 Uiso 1 1 calc R
C30B C 0.2393(2) 0.65620(18) 0.44302(16) 0.0313(6) Uani 1 1 d .
C31B C 0.1693(2) 0.6798(2) 0.48985(17) 0.0374(7) Uani 1 1 d .
H31B H 0.1974 0.7403 0.539 0.045 Uiso 1 1 calc R
C32B C 0.0725(3) 0.6256(2) 0.47033(19) 0.0426(7) Uani 1 1 d .
H32B H 0.0386 0.6522 0.5068 0.051 Uiso 1 1 calc R
C33B C 0.0094(2) 0.5276(2) 0.39822(18) 0.0361(6) Uani 1 1 d .
C34B C -0.1345(2) 0.4413(2) 0.2718(2) 0.0413(7) Uani 1 1 d .
H34B H -0.1542 0.3924 0.2951 0.05 Uiso 1 1 calc R
C35B C -0.2242(3) 0.4620(3) 0.2452(2) 0.0584(9) Uani 1 1 d .
H35D H -0.2472 0.4853 0.2945 0.088 Uiso 1 1 calc R
H35E H -0.2792 0.4026 0.1996 0.088 Uiso 1 1 calc R
H35F H -0.2046 0.5117 0.2243 0.088 Uiso 1 1 calc R
C36B C -0.0941(3) 0.4050(2) 0.2000(2) 0.0517(8) Uani 1 1 d .
H36D H -0.0363 0.3925 0.221 0.078 Uiso 1 1 calc R
H36E H -0.0723 0.4538 0.1786 0.078 Uiso 1 1 calc R
H36F H -0.1473 0.3448 0.1537 0.078 Uiso 1 1 calc R

loop_
_atom_site_aniso_label
_atom_site_aniso_U_11
_atom_site_aniso_U_22
_atom_site_aniso_U_33
_atom_site_aniso_U_23
_atom_site_aniso_U_13
_atom_site_aniso_U_12
Sn 0.01808(9) 0.01763(8) 0.01652(8) 0.00639(6) 0.00205(6) 0.00364(7)
Sn1B 0.01790(9) 0.01574(8) 0.02206(9) 0.00660(7) 0.00357(7) 0.00450(7)
O1 0.0281(10) 0.0227(8) 0.0233(8) 0.0062(7) 0.0101(7) 0.0108(8)
O2 0.0406(13) 0.0307(10) 0.0454(12) 0.0003(9) 0.0077(10) 0.0096(10)
O3 0.0387(12) 0.0404(11) 0.0575(13) 0.0289(10) 0.0107(10) 0.0155(10)
O4 0.0624(14) 0.0302(10) 0.0355(11) 0.0147(9) 0.0125(10) 0.0209(10)
N1 0.0202(11) 0.0178(9) 0.0174(9) 0.0079(8) 0.0041(8) 0.0076(8)
N2 0.0212(11) 0.0202(9) 0.0167(9) 0.0084(8) 0.0052(8) 0.0073(8)
C1 0.0194(13) 0.0187(11) 0.0230(12) 0.0077(10) 0.0077(10) 0.0075(10)
C2 0.0174(13) 0.0202(12) 0.0213(12) 0.0066(10) -0.0002(10) 0.0030(10)
C3 0.0205(13) 0.0242(12) 0.0185(11) 0.0075(10) 0.0040(10) 0.0100(10)
C4 0.0259(15) 0.0240(13) 0.0360(14) 0.0151(11) 0.0019(12) 0.0010(11)
C5 0.0304(15) 0.0347(14) 0.0218(13) 0.0103(11) -0.0022(11) 0.0052(12)
C6 0.0220(13) 0.0165(11) 0.0222(12) 0.0089(10) 0.0031(10) 0.0051(10)
C7 0.0224(13) 0.0168(11) 0.0221(12) 0.0096(10) 0.0040(10) 0.0025(10)
C8 0.0309(15) 0.0261(12) 0.0233(12) 0.0139(11) 0.0072(11) 0.0089(11)
C9 0.0335(16) 0.0324(14) 0.0346(14) 0.0223(12) 0.0029(12) 0.0128(12)
C10 0.0335(16) 0.0325(14) 0.0375(15) 0.0185(12) 0.0097(12) 0.0192(12)
C11 0.0252(14) 0.0223(12) 0.0247(12) 0.0103(10) 0.0075(10) 0.0096(11)
C12 0.0283(14) 0.0259(12) 0.0242(12) 0.0134(11) 0.0101(11) 0.0111(11)
C13 0.0512(19) 0.0326(14) 0.0308(14) 0.0107(12) 0.0114(13) 0.0209(14)
C14 0.0367(17) 0.0480(17) 0.0462(17) 0.0284(15) 0.0212(14) 0.0161(14)
C15 0.0315(15) 0.0348(14) 0.0278(13) 0.0158(11) 0.0125(11) 0.0204(12)
C16 0.0344(18) 0.078(2) 0.0422(17) 0.0264(17) 0.0154(14) 0.0173(17)
C17 0.055(2) 0.0437(17) 0.0302(15) 0.0078(13) 0.0141(14) 0.0198(16)
C18 0.0233(13) 0.0208(11) 0.0143(11) 0.0059(9) 0.0037(9) 0.0048(10)
C19 0.0253(14) 0.0224(12) 0.0234(12) 0.0104(10) 0.0042(10) 0.0072(10)
C20 0.0375(16) 0.0304(14) 0.0317(14) 0.0187(12) 0.0071(12) 0.0119(12)
C21 0.0439(18) 0.0373(15) 0.0371(15) 0.0253(13) 0.0176(13) 0.0117(13)
C22 0.0351(16) 0.0355(14) 0.0343(14) 0.0187(12) 0.0187(12) 0.0118(13)
C23 0.0285(14) 0.0273(13) 0.0217(12) 0.0107(10) 0.0102(11) 0.0099(11)
C24 0.0277(15) 0.0307(13) 0.0301(13) 0.0145(11) 0.0063(11) 0.0146(12)
C25 0.0385(17) 0.0355(15) 0.0367(15) 0.0136(13) 0.0128(13) 0.0175(13)
C26 0.0378(18) 0.061(2) 0.0420(17) 0.0223(16) 0.0038(14) 0.0248(16)
C27 0.0339(16) 0.0374(15) 0.0362(14) 0.0207(12) 0.0223(13) 0.0181(13)
C28 0.0361(19) 0.065(2) 0.068(2) 0.0357(19) 0.0183(16) 0.0243(17)
C29 0.064(2) 0.0422(18) 0.062(2) 0.0145(16) 0.0217(18) 0.0305(17)
C30 0.0389(17) 0.0240(13) 0.0227(12) 0.0090(11) 0.0076(12) 0.0123(12)
C31 0.0504(19) 0.0288(14) 0.0287(14) 0.0074(12) 0.0175(13) 0.0190(14)
C32 0.050(2) 0.0397(16) 0.0356(15) 0.0159(13) 0.0243(14) 0.0266(15)
C33 0.0315(16) 0.0381(15) 0.0388(15) 0.0193(13) 0.0196(13) 0.0181(13)
C34 0.058(2) 0.0326(15) 0.0378(16) 0.0106(13) 0.0102(15) 0.0160(15)
C35 0.063(3) 0.060(2) 0.070(2) 0.020(2) 0.018(2) 0.018(2)
C36 0.087(3) 0.053(2) 0.0383(18) 0.0100(17) 0.0098(19) 0.022(2)
O1B 0.0272(10) 0.0233(8) 0.0234(9) 0.0068(7) 0.0085(7) 0.0113(7)
O2B 0.0390(13) 0.0535(13) 0.0341(11) -0.0035(10) 0.0079(10) 0.0052(11)
O3B 0.0409(12) 0.0447(12) 0.0613(13) 0.0333(11) 0.0230(10) 0.0252(10)
O4B 0.0385(12) 0.0414(11) 0.0559(12) 0.0282(10) 0.0200(10) 0.0231(10)
N1B 0.0218(11) 0.0188(9) 0.0212(10) 0.0111(8) 0.0074(8) 0.0076(8)
N2B 0.0157(10) 0.0162(9) 0.0215(10) 0.0082(8) 0.0041(8) 0.0074(8)
C1B 0.0211(13) 0.0252(12) 0.0196(11) 0.0103(10) 0.0080(10) 0.0122(10)
C2B 0.0161(12) 0.0163(11) 0.0181(11) 0.0045(9) 0.0006(9) 0.0031(9)
C3B 0.0215(13) 0.0194(11) 0.0206(11) 0.0081(10) 0.0096(10) 0.0097(10)
C4B 0.0317(16) 0.0361(14) 0.0259(13) 0.0150(12) 0.0007(11) 0.0127(12)
C5B 0.0327(15) 0.0186(12) 0.0348(14) 0.0106(11) 0.0021(12) 0.0083(11)
C6B 0.0287(14) 0.0208(12) 0.0255(12) 0.0143(10) 0.0061(11) 0.0088(11)
C7B 0.0266(14) 0.0269(13) 0.0319(13) 0.0174(11) 0.0064(11) 0.0108(11)
C8B 0.0459(18) 0.0326(15) 0.0523(17) 0.0290(14) 0.0159(15) 0.0209(14)
C9B 0.056(2) 0.0452(17) 0.0587(19) 0.0409(16) 0.0253(17) 0.0219(16)
C10B 0.054(2) 0.0466(17) 0.0529(18) 0.0355(16) 0.0309(16) 0.0208(16)
C11B 0.0362(16) 0.0337(14) 0.0310(14) 0.0174(12) 0.0134(12) 0.0133(12)
C12B 0.0375(16) 0.0277(13) 0.0348(14) 0.0177(11) 0.0145(12) 0.0210(12)
C13B 0.065(2) 0.0379(16) 0.0426(17) 0.0159(14) 0.0232(16) 0.0262(16)
C14B 0.0416(19) 0.0584(19) 0.0582(19) 0.0368(17) 0.0221(15) 0.0325(16)
C15B 0.0454(18) 0.0422(16) 0.0448(16) 0.0267(14) 0.0281(15) 0.0223(14)
C16B 0.047(2) 0.070(2) 0.069(2) 0.032(2) 0.0246(18) 0.0296(19)
C17B 0.066(2) 0.057(2) 0.0477(19) 0.0183(17) 0.0266(18) 0.0302(19)
C18B 0.0188(12) 0.0142(10) 0.0244(12) 0.0077(9) 0.0007(10) 0.0068(9)
C19B 0.0222(13) 0.0225(12) 0.0250(12) 0.0110(10) 0.0033(10) 0.0082(10)
C20B 0.0264(14) 0.0395(15) 0.0308(13) 0.0208(12) 0.0075(11) 0.0152(12)
C21B 0.0263(15) 0.0390(15) 0.0364(14) 0.0202(13) 0.0028(12) 0.0180(12)
C22B 0.0204(14) 0.0341(14) 0.0347(14) 0.0138(12) 0.0047(11) 0.0152(11)
C23B 0.0212(13) 0.0207(12) 0.0264(12) 0.0072(10) 0.0047(10) 0.0090(10)
C24B 0.0208(13) 0.0297(13) 0.0256(12) 0.0146(11) 0.0053(10) 0.0100(11)
C25B 0.0323(16) 0.0436(16) 0.0294(14) 0.0108(13) 0.0100(12) 0.0180(13)
C26B 0.0282(16) 0.0406(16) 0.0472(17) 0.0226(14) 0.0129(13) 0.0112(13)
C27B 0.0219(14) 0.0357(14) 0.0332(14) 0.0162(12) 0.0109(11) 0.0151(12)
C28B 0.043(2) 0.0471(18) 0.061(2) 0.0267(16) 0.0260(16) 0.0128(15)
C29B 0.088(3) 0.0463(19) 0.0380(17) 0.0097(15) 0.0241(18) 0.0262(19)
C30B 0.0389(17) 0.0279(13) 0.0262(13) 0.0094(11) 0.0117(12) 0.0148(13)
C31B 0.051(2) 0.0329(15) 0.0313(14) 0.0096(12) 0.0191(14) 0.0224(14)
C32B 0.059(2) 0.0458(17) 0.0421(16) 0.0208(14) 0.0313(16) 0.0343(17)
C33B 0.0348(16) 0.0457(17) 0.0491(17) 0.0291(14) 0.0294(14) 0.0246(14)
C34B 0.0359(17) 0.0444(17) 0.0612(19) 0.0328(16) 0.0243(15) 0.0222(14)
C35B 0.044(2) 0.080(3) 0.068(2) 0.039(2) 0.0201(18) 0.0375(19)
C36B 0.057(2) 0.0474(18) 0.064(2) 0.0285(17) 0.0328(18) 0.0252(17)

loop_
_atom_type_symbol
_atom_type_description
_atom_type_scat_dispersion_real
_atom_type_scat_dispersion_imag
_atom_type_scat_source
C C 0.0033 0.0016 'International Tables Vol C Tables 4.2.6.8 and 6.1.1.4'
H H 0 0 'International Tables Vol C Tables 4.2.6.8 and 6.1.1.4'
N N 0.0061 0.0033 'International Tables Vol C Tables 4.2.6.8 and 6.1.1.4'
O O 0.0106 0.006 'International Tables Vol C Tables 4.2.6.8 and 6.1.1.4'
Sn Sn -0.6537 1.4246 'International Tables Vol C Tables 4.2.6.8 and 6.1.1.4'

loop_
_geom_angle_atom_site_label_1
_geom_angle_atom_site_label_2
_geom_angle_atom_site_label_3
_geom_angle
O1 Sn N2 87.90(7)
O1 Sn N1 87.32(7)
N2 Sn N1 84.88(7)
O1B Sn1B N1B 88.54(7)
O1B Sn1B N2B 88.78(6)
N1B Sn1B N2B 86.09(7)
C30 O1 Sn 111.82(16)
C33 O4 C34 117.0(2)
C1 N1 C6 120.86(19)
C1 N1 Sn 125.64(15)
C6 N1 Sn 113.46(14)
C3 N2 C18 118.92(18)
C3 N2 Sn 125.86(15)
C18 N2 Sn 115.22(13)
N1 C1 C2 123.5(2)
N1 C1 C4 119.5(2)
C2 C1 C4 117.0(2)
C3 C2 C1 129.0(2)
C3 C2 H2 115.5
C1 C2 H2 115.5
N2 C3 C2 124.4(2)
N2 C3 C5 119.3(2)
C2 C3 C5 116.3(2)
C1 C4 H4A 109.5
C1 C4 H4B 109.5
H4A C4 H4B 109.5
C1 C4 H4C 109.5
H4A C4 H4C 109.5
H4B C4 H4C 109.5
C3 C5 H5A 109.5
C3 C5 H5B 109.5
H5A C5 H5B 109.5
C3 C5 H5C 109.5
H5A C5 H5C 109.5
H5B C5 H5C 109.5
C7 C6 C11 121.4(2)
C7 C6 N1 120.2(2)
C11 C6 N1 118.4(2)
C8 C7 C6 118.0(2)
C8 C7 C12 119.8(2)
C6 C7 C12 122.3(2)
C9 C8 C7 121.5(2)
C9 C8 H8 119.2
C7 C8 H8 119.2
C8 C9 C10 119.7(2)
C8 C9 H9 120.2
C10 C9 H9 120.2
C9 C10 C11 121.4(2)
C9 C10 H10 119.3
C11 C10 H10 119.3
C10 C11 C6 118.0(2)
C10 C11 C15 120.2(2)
C6 C11 C15 121.7(2)
C7 C12 C13 110.9(2)
C7 C12 C14 112.1(2)
C13 C12 C14 110.3(2)
C7 C12 H12 107.8
C13 C12 H12 107.8
C14 C12 H12 107.8
C12 C13 H13A 109.5
C12 C13 H13B 109.5
H13A C13 H13B 109.5
C12 C13 H13C 109.5
H13A C13 H13C 109.5
H13B C13 H13C 109.5
C12 C14 H14A 109.5
C12 C14 H14B 109.5
H14A C14 H14B 109.5
C12 C14 H14C 109.5
H14A C14 H14C 109.5
H14B C14 H14C 109.5
C16 C15 C17 110.2(2)
C16 C15 C11 112.6(2)
C17 C15 C11 110.4(2)
C16 C15 H15 107.8
C17 C15 H15 107.8
C11 C15 H15 107.8
C15 C16 H16A 109.5
C15 C16 H16B 109.5
H16A C16 H16B 109.5
C15 C16 H16C 109.5
H16A C16 H16C 109.5
H16B C16 H16C 109.5
C15 C17 H17A 109.5
C15 C17 H17B 109.5
H17A C17 H17B 109.5
C15 C17 H17C 109.5
H17A C17 H17C 109.5
H17B C17 H17C 109.5
C23 C18 C19 121.5(2)
C23 C18 N2 118.7(2)
C19 C18 N2 119.8(2)
C20 C19 C18 117.5(2)
C20 C19 C24 120.6(2)
C18 C19 C24 121.8(2)
C21 C20 C19 121.8(2)
C21 C20 H20 119.1
C19 C20 H20 119.1
C20 C21 C22 119.9(3)
C20 C21 H21 120
C22 C21 H21 120
C21 C22 C23 121.1(3)
C21 C22 H22 119.5
C23 C22 H22 119.5
C22 C23 C18 118.0(2)
C22 C23 C27 119.9(2)
C18 C23 C27 122.1(2)
C19 C24 C26 112.9(2)
C19 C24 C25 109.5(2)
C26 C24 C25 109.9(2)
C19 C24 H24 108.1
C26 C24 H24 108.1
C25 C24 H24 108.1
C24 C25 H25A 109.5
C24 C25 H25B 109.5
H25A C25 H25B 109.5
C24 C25 H25C 109.5
H25A C25 H25C 109.5
H25B C25 H25C 109.5
C24 C26 H26A 109.5
C24 C26 H26B 109.5
H26A C26 H26B 109.5
C24 C26 H26C 109.5
H26A C26 H26C 109.5
H26B C26 H26C 109.5
C29 C27 C23 111.2(2)
C29 C27 C28 111.8(2)
C23 C27 C28 112.2(2)
C29 C27 H27 107.1
C23 C27 H27 107.1
C28 C27 H27 107.1
C27 C28 H28A 109.5
C27 C28 H28B 109.5
H28A C28 H28B 109.5
C27 C28 H28C 109.5
H28A C28 H28C 109.5
H28B C28 H28C 109.5
C27 C29 H29A 109.5
C27 C29 H29B 109.5
H29A C29 H29B 109.5
C27 C29 H29C 109.5
H29A C29 H29C 109.5
H29B C29 H29C 109.5
O2 C30 O1 124.1(2)
O2 C30 C31 119.1(2)
O1 C30 C31 116.8(2)
C32 C31 C30 127.2(2)
C32 C31 H31 116.4
C30 C31 H31 116.4
C31 C32 C33 128.2(3)
C31 C32 H32 115.9
C33 C32 H32 115.9
O3 C33 O4 124.8(3)
O3 C33 C32 124.7(3)
O4 C33 C32 110.3(2)
O4 C34 C35 109.3(3)
O4 C34 C36 105.6(3)
C35 C34 C36 115.1(3)
O4 C34 H34 108.9
C35 C34 H34 108.9
C36 C34 H34 108.9
C34 C35 H35A 109.5
C34 C35 H35B 109.5
H35A C35 H35B 109.5
C34 C35 H35C 109.5
H35A C35 H35C 109.5
H35B C35 H35C 109.5
C34 C36 H36A 109.5
C34 C36 H36B 109.5
H36A C36 H36B 109.5
C34 C36 H36C 109.5
H36A C36 H36C 109.5
H36B C36 H36C 109.5
C30B O1B Sn1B 109.74(16)
C33B O4B C34B 116.8(2)
C1B N1B C6B 118.66(19)
C1B N1B Sn1B 126.67(15)
C6B N1B Sn1B 114.51(14)
C3B N2B C18B 119.52(18)
C3B N2B Sn1B 126.95(15)
C18B N2B Sn1B 113.14(13)
N1B C1B C2B 124.4(2)
N1B C1B C4B 119.0(2)
C2B C1B C4B 116.5(2)
C1B C2B C3B 130.1(2)
C1B C2B H2B 114.9
C3B C2B H2B 114.9
N2B C3B C2B 124.3(2)
N2B C3B C5B 119.4(2)
C2B C3B C5B 116.3(2)
C1B C4B H4B1 109.5
C1B C4B H4B2 109.5
H4B1 C4B H4B2 109.5
C1B C4B H4B3 109.5
H4B1 C4B H4B3 109.5
H4B2 C4B H4B3 109.5
C3B C5B H5B1 109.5
C3B C5B H5B2 109.5
H5B1 C5B H5B2 109.5
C3B C5B H5B3 109.5
H5B1 C5B H5B3 109.5
H5B2 C5B H5B3 109.5
C7B C6B C11B 121.5(2)
C7B C6B N1B 119.5(2)
C11B C6B N1B 118.9(2)
C8B C7B C6B 117.8(2)
C8B C7B C12B 119.4(2)
C6B C7B C12B 122.8(2)
C9B C8B C7B 121.3(3)
C9B C8B H8B 119.4
C7B C8B H8B 119.4
C8B C9B C10B 120.1(3)
C8B C9B H9B 120
C10B C9B H9B 120
C9B C10B C11B 121.5(3)
C9B C10B H10B 119.3
C11B C10B H10B 119.3
C10B C11B C6B 117.8(2)
C10B C11B C15B 119.5(2)
C6B C11B C15B 122.8(2)
C7B C12B C14B 112.2(2)
C7B C12B C13B 110.6(2)
C14B C12B C13B 110.2(2)
C7B C12B H12B 107.9
C14B C12B H12B 107.9
C13B C12B H12B 107.9
C12B C13B H13D 109.5
C12B C13B H13E 109.5
H13D C13B H13E 109.5
C12B C13B H13F 109.5
H13D C13B H13F 109.5
H13E C13B H13F 109.5
C12B C14B H14D 109.5
C12B C14B H14E 109.5
H14D C14B H14E 109.5
C12B C14B H14F 109.5
H14D C14B H14F 109.5
H14E C14B H14F 109.5
C11B C15B C16B 111.0(2)
C11B C15B C17B 112.3(2)
C16B C15B C17B 109.8(3)
C11B C15B H15B 107.8
C16B C15B H15B 107.8
C17B C15B H15B 107.8
C15B C16B H16D 109.5
C15B C16B H16E 109.5
H16D C16B H16E 109.5
C15B C16B H16F 109.5
H16D C16B H16F 109.5
H16E C16B H16F 109.5
C15B C17B H17D 109.5
C15B C17B H17E 109.5
H17D C17B H17E 109.5
C15B C17B H17F 109.5
H17D C17B H17F 109.5
H17E C17B H17F 109.5
C23B C18B C19B 121.5(2)
C23B C18B N2B 118.1(2)
C19B C18B N2B 120.3(2)
C20B C19B C18B 117.7(2)
C20B C19B C24B 119.4(2)
C18B C19B C24B 122.9(2)
C21B C20B C19B 121.6(2)
C21B C20B H20B 119.2
C19B C20B H20B 119.2
C22B C21B C20B 119.7(2)
C22B C21B H21B 120.2
C20B C21B H21B 120.2
C21B C22B C23B 121.8(2)
C21B C22B H22B 119.1
C23B C22B H22B 119.1
C22B C23B C18B 117.7(2)
C22B C23B C27B 119.4(2)
C18B C23B C27B 122.9(2)
C19B C24B C26B 111.9(2)
C19B C24B C25B 110.7(2)
C26B C24B C25B 109.3(2)
C19B C24B H24B 108.3
C26B C24B H24B 108.3
C25B C24B H24B 108.3
C24B C25B H25D 109.5
C24B C25B H25E 109.5
H25D C25B H25E 109.5
C24B C25B H25F 109.5
H25D C25B H25F 109.5
H25E C25B H25F 109.5
C24B C26B H26D 109.5
C24B C26B H26E 109.5
H26D C26B H26E 109.5
C24B C26B H26F 109.5
H26D C26B H26F 109.5
H26E C26B H26F 109.5
C28B C27B C29B 110.0(3)
C28B C27B C23B 111.3(2)
C29B C27B C23B 111.7(2)
C28B C27B H27B 107.9
C29B C27B H27B 107.9
C23B C27B H27B 107.9
C27B C28B H28D 109.5
C27B C28B H28E 109.5
H28D C28B H28E 109.5
C27B C28B H28F 109.5
H28D C28B H28F 109.5
H28E C28B H28F 109.5
C27B C29B H29D 109.5
C27B C29B H29E 109.5
H29D C29B H29E 109.5
C27B C29B H29F 109.5
H29D C29B H29F 109.5
H29E C29B H29F 109.5
O2B C30B O1B 123.8(2)
O2B C30B C31B 119.4(2)
O1B C30B C31B 116.8(2)
C32B C31B C30B 126.8(3)
C32B C31B H31B 116.6
C30B C31B H31B 116.6
C31B C32B C33B 128.3(3)
C31B C32B H32B 115.9
C33B C32B H32B 115.9
O3B C33B O4B 124.8(3)
O3B C33B C32B 124.9(3)
O4B C33B C32B 110.2(2)
O4B C34B C36B 110.1(2)
O4B C34B C35B 105.8(2)
C36B C34B C35B 113.2(3)
O4B C34B H34B 109.2
C36B C34B H34B 109.2
C35B C34B H34B 109.2
C34B C35B H35D 109.5
C34B C35B H35E 109.5
H35D C35B H35E 109.5
C34B C35B H35F 109.5
H35D C35B H35F 109.5
H35E C35B H35F 109.5
C34B C36B H36D 109.5
C34B C36B H36E 109.5
H36D C36B H36E 109.5
C34B C36B H36F 109.5
H36D C36B H36F 109.5
H36E C36B H36F 109.5

loop_
_geom_bond_atom_site_label_1
_geom_bond_atom_site_label_2
_geom_bond_distance
Sn O1 2.1489(16)
Sn N2 2.1784(18)
Sn N1 2.1812(18)
Sn1B O1B 2.1534(16)
Sn1B N1B 2.1851(18)
Sn1B N2B 2.1866(17)
O1 C30 1.296(3)
O2 C30 1.228(3)
O3 C33 1.199(3)
O4 C33 1.335(3)
O4 C34 1.466(3)
N1 C1 1.327(3)
N1 C6 1.444(3)
N2 C3 1.331(3)
N2 C18 1.447(3)
C1 C2 1.402(3)
C1 C4 1.502(3)
C2 C3 1.399(3)
C2 H2 0.95
C3 C5 1.512(3)
C4 H4A 0.98
C4 H4B 0.98
C4 H4C 0.98
C5 H5A 0.98
C5 H5B 0.98
C5 H5C 0.98
C6 C7 1.404(3)
C6 C11 1.407(3)
C7 C8 1.391(3)
C7 C12 1.519(3)
C8 C9 1.380(4)
C8 H8 0.95
C9 C10 1.380(4)
C9 H9 0.95
C10 C11 1.390(3)
C10 H10 0.95
C11 C15 1.526(3)
C12 C13 1.522(3)
C12 C14 1.533(4)
C12 H12 1
C13 H13A 0.98
C13 H13B 0.98
C13 H13C 0.98
C14 H14A 0.98
C14 H14B 0.98
C14 H14C 0.98
C15 C16 1.519(4)
C15 C17 1.520(4)
C15 H15 1
C16 H16A 0.98
C16 H16B 0.98
C16 H16C 0.98
C17 H17A 0.98
C17 H17B 0.98
C17 H17C 0.98
C18 C23 1.403(3)
C18 C19 1.408(3)
C19 C20 1.391(3)
C19 C24 1.517(4)
C20 C21 1.377(4)
C20 H20 0.95
C21 C22 1.378(4)
C21 H21 0.95
C22 C23 1.395(3)
C22 H22 0.95
C23 C27 1.521(3)
C24 C26 1.531(4)
C24 C25 1.535(3)
C24 H24 1
C25 H25A 0.98
C25 H25B 0.98
C25 H25C 0.98
C26 H26A 0.98
C26 H26B 0.98
C26 H26C 0.98
C27 C29 1.514(4)
C27 C28 1.528(4)
C27 H27 1
C28 H28A 0.98
C28 H28B 0.98
C28 H28C 0.98
C29 H29A 0.98
C29 H29B 0.98
C29 H29C 0.98
C30 C31 1.485(4)
C31 C32 1.325(4)
C31 H31 0.95
C32 C33 1.480(4)
C32 H32 0.95
C34 C35 1.479(5)
C34 C36 1.501(4)
C34 H34 1
C35 H35A 0.98
C35 H35B 0.98
C35 H35C 0.98
C36 H36A 0.98
C36 H36B 0.98
C36 H36C 0.98
O1B C30B 1.299(3)
O2B C30B 1.227(3)
O3B C33B 1.205(3)
O4B C33B 1.340(3)
O4B C34B 1.464(4)
N1B C1B 1.333(3)
N1B C6B 1.450(3)
N2B C3B 1.328(3)
N2B C18B 1.449(3)
C1B C2B 1.397(3)
C1B C4B 1.513(3)
C2B C3B 1.400(3)
C2B H2B 0.95
C3B C5B 1.508(3)
C4B H4B1 0.98
C4B H4B2 0.98
C4B H4B3 0.98
C5B H5B1 0.98
C5B H5B2 0.98
C5B H5B3 0.98
C6B C7B 1.408(3)
C6B C11B 1.410(4)
C7B C8B 1.398(3)
C7B C12B 1.513(4)
C8B C9B 1.376(4)
C8B H8B 0.95
C9B C10B 1.383(4)
C9B H9B 0.95
C10B C11B 1.390(4)
C10B H10B 0.95
C11B C15B 1.520(4)
C12B C14B 1.531(4)
C12B C13B 1.534(4)
C12B H12B 1
C13B H13D 0.98
C13B H13E 0.98
C13B H13F 0.98
C14B H14D 0.98
C14B H14E 0.98
C14B H14F 0.98
C15B C16B 1.522(4)
C15B C17B 1.534(4)
C15B H15B 1
C16B H16D 0.98
C16B H16E 0.98
C16B H16F 0.98
C17B H17D 0.98
C17B H17E 0.98
C17B H17F 0.98
C18B C23B 1.408(3)
C18B C19B 1.408(3)
C19B C20B 1.394(3)
C19B C24B 1.523(3)
C20B C21B 1.382(4)
C20B H20B 0.95
C21B C22B 1.372(4)
C21B H21B 0.95
C22B C23B 1.396(3)
C22B H22B 0.95
C23B C27B 1.522(3)
C24B C26B 1.526(4)
C24B C25B 1.531(3)
C24B H24B 1
C25B H25D 0.98
C25B H25E 0.98
C25B H25F 0.98
C26B H26D 0.98
C26B H26E 0.98
C26B H26F 0.98
C27B C28B 1.515(4)
C27B C29B 1.520(4)
C27B H27B 1
C28B H28D 0.98
C28B H28E 0.98
C28B H28F 0.98
C29B H29D 0.98
C29B H29E 0.98
C29B H29F 0.98
C30B C31B 1.486(4)
C31B C32B 1.316(4)
C31B H31B 0.95
C32B C33B 1.492(4)
C32B H32B 0.95
C34B C36B 1.502(4)
C34B C35B 1.506(4)
C34B H34B 1
C35B H35D 0.98
C35B H35E 0.98
C35B H35F 0.98
C36B H36D 0.98
C36B H36E 0.98
C36B H36F 0.98
